data_7043469
loop_
_publ_author_name
'Bai, Jianliang'
'Xiao, Xia'
'Zhang, Yue'
'Chao, Jianbin'
'Chen, Xia'

_publ_section_title
;
 \b-Pyridylenolate zinc catalysts for the ring-opening homo- and
 copolymerization of \e-caprolactone and lactides
;
_journal_name_full 'Dalton Trans.'
_journal_paper_doi 10.1039/C7DT01877K
_journal_year 2017
_chemical_formula_sum 'C30 H30 N2 O2 Zn2'
_chemical_formula_weight 581.30
_space_group_crystal_system triclinic
_space_group_IT_number 2
_space_group_name_Hall '-P 1'
_space_group_name_H-M_alt 'P -1'
_symmetry_space_group_name_Hall '-P 1'
_symmetry_space_group_name_H-M 'P -1'
_atom_sites_solution_hydrogens geom
_audit_creation_method SHELXL-2014/7
_audit_update_record
;
2017-06-23 deposited with the CCDC.
2017-06-27 downloaded from the CCDC.
;
_cell_angle_alpha 93.222(2)
_cell_angle_beta 96.688(2)
_cell_angle_gamma 105.4910(10)
_cell_formula_units_Z 2
_cell_length_a 8.6075(5)
_cell_length_b 11.6047(6)
_cell_length_c 13.8778(8)
_cell_measurement_reflns_used 8494
_cell_measurement_temperature 273(2)
_cell_measurement_theta_max 28.3085
_cell_measurement_theta_min 2.9465
_cell_volume 1321.24(13)
_computing_structure_refinement 'SHELXL-2014/7 (Sheldrick, 2014)'
_diffrn_ambient_temperature 273(2)
_diffrn_measured_fraction_theta_full 0.970
_diffrn_measured_fraction_theta_max 0.969
_diffrn_measurement_device_type 'Bruker APEX-II CCD'
_diffrn_measurement_method '\f and \w scans'
_diffrn_radiation_type MoK\a
_diffrn_radiation_wavelength 0.71073
_diffrn_reflns_av_R_equivalents 0.0267
_diffrn_reflns_av_unetI/netI 0.0339
_diffrn_reflns_Laue_measured_fraction_full 0.970
_diffrn_reflns_Laue_measured_fraction_max 0.969
_diffrn_reflns_limit_h_max 11
_diffrn_reflns_limit_h_min -10
_diffrn_reflns_limit_k_max 14
_diffrn_reflns_limit_k_min -15
_diffrn_reflns_limit_l_max 18
_diffrn_reflns_limit_l_min -17
_diffrn_reflns_number 13059
_diffrn_reflns_point_group_measured_fraction_full 0.970
_diffrn_reflns_point_group_measured_fraction_max 0.969
_diffrn_reflns_theta_full 25.242
_diffrn_reflns_theta_max 28.332
_diffrn_reflns_theta_min 2.946
_exptl_absorpt_coefficient_mu 1.845
_exptl_crystal_colour yellow
_exptl_crystal_density_diffrn 1.461
_exptl_crystal_description block
_exptl_crystal_F_000 600
_exptl_crystal_size_max 0.200
_exptl_crystal_size_mid 0.200
_exptl_crystal_size_min 0.150
_refine_diff_density_max 0.303
_refine_diff_density_min -0.451
_refine_diff_density_rms 0.093
_refine_ls_extinction_method none
_refine_ls_goodness_of_fit_ref 1.060
_refine_ls_hydrogen_treatment constr
_refine_ls_matrix_type full
_refine_ls_number_parameters 327
_refine_ls_number_reflns 6387
_refine_ls_number_restraints 0
_refine_ls_restrained_S_all 1.060
_refine_ls_R_factor_all 0.0370
_refine_ls_R_factor_gt 0.0290
_refine_ls_shift/su_max 0.001
_refine_ls_shift/su_mean 0.000
_refine_ls_structure_factor_coef Fsqd
_refine_ls_weighting_details 'w=1/[\s^2^(Fo^2^)+(0.0309P)^2^+0.5561P] where P=(Fo^2^+2Fc^2^)/3'
_refine_ls_weighting_scheme calc
_refine_ls_wR_factor_gt 0.0708
_refine_ls_wR_factor_ref 0.0744
_reflns_Friedel_coverage 0.000
_reflns_number_gt 5474
_reflns_number_total 6387
_reflns_threshold_expression 'I > 2\s(I)'
_cod_data_source_file c7dt01877k2.cif
_cod_data_source_block li-1
_cod_database_code 7043469
_shelx_shelxl_version_number 2014/7
_shelx_space_group_comment
;
The symmetry employed for this shelxl refinement is uniquely defined
by the following loop, which should always be used as a source of
symmetry information in preference to the above space-group names.
They are only intended as comments.
;
_shelx_estimated_absorpt_t_min 0.709
_shelx_estimated_absorpt_t_max 0.769

loop_
_space_group_symop_operation_xyz
'x, y, z'
'-x, -y, -z'

loop_
_atom_site_label
_atom_site_type_symbol
_atom_site_fract_x
_atom_site_fract_y
_atom_site_fract_z
_atom_site_U_iso_or_equiv
_atom_site_adp_type
_atom_site_occupancy
_atom_site_site_symmetry_order
_atom_site_calc_flag
_atom_site_refinement_flags_posn
_atom_site_refinement_flags_adp
Zn1 Zn 0.93931(2) 0.41896(2) 0.08210(2) 0.02277(6) Uani 1 1 d . .
O1 O 1.05637(15) 0.59042(11) 0.07334(9) 0.0226(3) Uani 1 1 d . .
N1 N 0.72730(18) 0.46015(14) 0.09948(11) 0.0237(3) Uani 1 1 d . .
C10 C 1.1332(2) 0.80147(16) 0.11115(13) 0.0235(4) Uani 1 1 d . .
C3 C 1.0079(2) 0.68339(15) 0.10610(12) 0.0208(3) Uani 1 1 d . .
C2 C 0.8590(2) 0.67592(16) 0.13308(13) 0.0242(4) Uani 1 1 d . .
H2 H 0.8450 0.7475 0.1590 0.029 Uiso 1 1 calc R U
C4 C 1.0041(2) 0.28410(16) 0.13903(14) 0.0265(4) Uani 1 1 d . .
H4A H 1.0704 0.2558 0.0964 0.032 Uiso 1 1 calc R U
H4B H 1.0718 0.3141 0.2010 0.032 Uiso 1 1 calc R U
C5 C 0.8641(3) 0.17676(18) 0.15592(17) 0.0366(5) Uani 1 1 d . .
H5A H 0.7993 0.2027 0.1999 0.055 Uiso 1 1 calc R U
H5B H 0.9078 0.1161 0.1835 0.055 Uiso 1 1 calc R U
H5C H 0.7975 0.1444 0.0949 0.055 Uiso 1 1 calc R U
C15 C 1.0928(3) 0.90958(17) 0.10553(17) 0.0349(5) Uani 1 1 d . .
H15 H 0.9843 0.9100 0.1005 0.042 Uiso 1 1 calc R U
C14 C 1.2135(3) 1.01690(19) 0.1074(2) 0.0475(6) Uani 1 1 d . .
H14 H 1.1853 1.0887 0.1038 0.057 Uiso 1 1 calc R U
C13 C 1.3754(3) 1.01752(19) 0.11474(19) 0.0466(6) Uani 1 1 d . .
H13 H 1.4558 1.0895 0.1159 0.056 Uiso 1 1 calc R U
C12 C 1.4171(3) 0.9114(2) 0.12025(18) 0.0412(5) Uani 1 1 d . .
H12 H 1.5259 0.9117 0.1256 0.049 Uiso 1 1 calc R U
C11 C 1.2971(2) 0.80367(18) 0.11789(15) 0.0311(4) Uani 1 1 d . .
H11 H 1.3262 0.7322 0.1208 0.037 Uiso 1 1 calc R U
C1 C 0.7195(2) 0.57236(16) 0.12708(13) 0.0228(4) Uani 1 1 d . .
C9 C 0.5924(2) 0.36782(18) 0.09301(16) 0.0317(4) Uani 1 1 d . .
H9 H 0.5993 0.2916 0.0732 0.038 Uiso 1 1 calc R U
C8 C 0.4446(3) 0.3794(2) 0.11404(17) 0.0374(5) Uani 1 1 d . .
H8 H 0.3540 0.3131 0.1085 0.045 Uiso 1 1 calc R U
C7 C 0.4352(2) 0.4931(2) 0.14370(17) 0.0373(5) Uani 1 1 d . .
H7 H 0.3376 0.5045 0.1588 0.045 Uiso 1 1 calc R U
C6 C 0.5710(2) 0.58840(19) 0.15053(15) 0.0307(4) Uani 1 1 d . .
H6 H 0.5655 0.6648 0.1709 0.037 Uiso 1 1 calc R U
Zn2 Zn 0.40206(2) 0.39585(2) 0.42223(2) 0.02432(6) Uani 1 1 d . .
O2 O 0.52248(15) 0.56940(11) 0.42445(9) 0.0247(3) Uani 1 1 d . .
N2 N 0.18135(18) 0.43353(14) 0.40259(11) 0.0245(3) Uani 1 1 d . .
C16 C 0.5813(2) 0.76776(16) 0.37667(13) 0.0256(4) Uani 1 1 d . .
C17 C 0.5400(3) 0.87616(19) 0.37480(19) 0.0423(5) Uani 1 1 d . .
H17 H 0.4325 0.8768 0.3765 0.051 Uiso 1 1 calc R U
C18 C 0.6583(4) 0.9829(2) 0.3703(2) 0.0549(7) Uani 1 1 d . .
H18 H 0.6293 1.0545 0.3689 0.066 Uiso 1 1 calc R U
C19 C 0.8182(3) 0.9838(2) 0.3680(2) 0.0501(6) Uani 1 1 d . .
H19 H 0.8969 1.0558 0.3656 0.060 Uiso 1 1 calc R U
C20 C 0.8607(3) 0.8777(2) 0.36945(18) 0.0428(5) Uani 1 1 d . .
H20 H 0.9684 0.8778 0.3673 0.051 Uiso 1 1 calc R U
C21 C 0.7434(3) 0.77053(19) 0.37412(15) 0.0327(4) Uani 1 1 d . .
H21 H 0.7735 0.6994 0.3756 0.039 Uiso 1 1 calc R U
C22 C 0.4593(2) 0.65111(16) 0.38426(13) 0.0230(4) Uani 1 1 d . .
C23 C 0.2983(2) 0.63430(17) 0.35284(13) 0.0263(4) Uani 1 1 d . .
H23 H 0.2728 0.6951 0.3188 0.032 Uiso 1 1 calc R U
C24 C 0.1616(2) 0.53496(17) 0.36519(13) 0.0242(4) Uani 1 1 d . .
C25 C 0.0025(2) 0.5452(2) 0.33977(15) 0.0321(4) Uani 1 1 d . .
H25 H -0.0122 0.6133 0.3119 0.039 Uiso 1 1 calc R U
C26 C -0.1304(2) 0.4565(2) 0.35560(16) 0.0369(5) Uani 1 1 d . .
H26 H -0.2349 0.4640 0.3391 0.044 Uiso 1 1 calc R U
C27 C -0.1071(2) 0.3550(2) 0.39663(16) 0.0364(5) Uani 1 1 d . .
H27 H -0.1951 0.2939 0.4093 0.044 Uiso 1 1 calc R U
C28 C 0.0496(2) 0.34722(18) 0.41793(15) 0.0314(4) Uani 1 1 d . .
H28 H 0.0653 0.2786 0.4444 0.038 Uiso 1 1 calc R U
C29 C 0.4360(3) 0.24491(17) 0.36840(16) 0.0316(4) Uani 1 1 d . .
H29A H 0.4727 0.2572 0.3053 0.038 Uiso 1 1 calc R U
H29B H 0.5222 0.2264 0.4109 0.038 Uiso 1 1 calc R U
C30 C 0.2851(3) 0.13628(19) 0.35624(18) 0.0407(5) Uani 1 1 d . .
H30A H 0.2476 0.1228 0.4182 0.061 Uiso 1 1 calc R U
H30B H 0.3126 0.0664 0.3314 0.061 Uiso 1 1 calc R U
H30C H 0.2007 0.1516 0.3115 0.061 Uiso 1 1 calc R U

loop_
_atom_site_aniso_label
_atom_site_aniso_U_11
_atom_site_aniso_U_22
_atom_site_aniso_U_33
_atom_site_aniso_U_23
_atom_site_aniso_U_13
_atom_site_aniso_U_12
Zn1 0.02172(11) 0.01649(10) 0.03275(12) 0.00553(8) 0.00818(8) 0.00725(8)
O1 0.0227(6) 0.0156(6) 0.0315(7) 0.0020(5) 0.0083(5) 0.0067(5)
N1 0.0210(7) 0.0226(7) 0.0290(8) 0.0047(6) 0.0067(6) 0.0066(6)
C10 0.0280(9) 0.0182(8) 0.0231(8) 0.0002(7) 0.0037(7) 0.0048(7)
C3 0.0254(9) 0.0170(8) 0.0211(8) 0.0023(6) 0.0026(6) 0.0079(7)
C2 0.0274(9) 0.0199(8) 0.0283(9) 0.0007(7) 0.0062(7) 0.0108(7)
C4 0.0283(9) 0.0208(8) 0.0321(10) 0.0060(7) 0.0039(7) 0.0092(7)
C5 0.0419(12) 0.0261(10) 0.0424(12) 0.0128(9) 0.0093(9) 0.0069(9)
C15 0.0370(11) 0.0207(9) 0.0500(13) 0.0009(9) 0.0101(9) 0.0118(8)
C14 0.0556(16) 0.0181(10) 0.0684(17) 0.0031(10) 0.0134(13) 0.0079(10)
C13 0.0472(14) 0.0221(10) 0.0613(16) -0.0004(10) 0.0111(12) -0.0068(9)
C12 0.0282(11) 0.0364(12) 0.0538(14) 0.0045(10) 0.0040(9) 0.0002(9)
C11 0.0281(10) 0.0244(9) 0.0405(11) 0.0053(8) 0.0038(8) 0.0064(8)
C1 0.0219(9) 0.0260(9) 0.0231(8) 0.0040(7) 0.0043(7) 0.0100(7)
C9 0.0258(10) 0.0264(9) 0.0432(11) 0.0051(8) 0.0101(8) 0.0046(8)
C8 0.0224(10) 0.0379(11) 0.0503(13) 0.0073(10) 0.0087(9) 0.0032(8)
C7 0.0213(10) 0.0484(13) 0.0459(12) 0.0047(10) 0.0094(8) 0.0140(9)
C6 0.0262(10) 0.0345(10) 0.0361(10) 0.0013(8) 0.0077(8) 0.0153(8)
Zn2 0.02160(11) 0.01852(11) 0.03268(12) 0.00234(8) 0.00069(8) 0.00656(8)
O2 0.0224(6) 0.0195(6) 0.0317(7) 0.0063(5) -0.0006(5) 0.0059(5)
N2 0.0206(7) 0.0245(8) 0.0274(8) 0.0014(6) 0.0001(6) 0.0060(6)
C16 0.0298(10) 0.0220(9) 0.0247(9) 0.0059(7) 0.0016(7) 0.0067(7)
C17 0.0399(13) 0.0264(10) 0.0603(15) 0.0113(10) -0.0017(11) 0.0105(9)
C18 0.0590(17) 0.0223(11) 0.0801(19) 0.0145(12) -0.0030(14) 0.0091(11)
C19 0.0511(15) 0.0304(11) 0.0585(15) 0.0159(11) 0.0039(12) -0.0075(10)
C20 0.0335(12) 0.0407(12) 0.0498(14) 0.0060(10) 0.0114(10) -0.0002(10)
C21 0.0323(11) 0.0269(10) 0.0384(11) 0.0039(8) 0.0082(8) 0.0054(8)
C22 0.0272(9) 0.0206(8) 0.0222(8) 0.0035(7) 0.0032(7) 0.0083(7)
C23 0.0284(10) 0.0255(9) 0.0281(9) 0.0083(7) 0.0023(7) 0.0119(8)
C24 0.0231(9) 0.0286(9) 0.0223(8) 0.0007(7) 0.0008(7) 0.0109(7)
C25 0.0273(10) 0.0391(11) 0.0334(10) 0.0041(9) 0.0000(8) 0.0168(9)
C26 0.0204(9) 0.0481(13) 0.0424(12) -0.0008(10) -0.0002(8) 0.0129(9)
C27 0.0219(10) 0.0414(12) 0.0419(12) -0.0004(9) 0.0057(8) 0.0022(8)
C28 0.0258(10) 0.0292(10) 0.0364(11) 0.0027(8) 0.0019(8) 0.0041(8)
C29 0.0318(10) 0.0251(9) 0.0397(11) 0.0006(8) 0.0074(8) 0.0103(8)
C30 0.0424(13) 0.0263(10) 0.0494(13) -0.0072(9) 0.0021(10) 0.0064(9)

loop_
_atom_type_symbol
_atom_type_description
_atom_type_scat_dispersion_real
_atom_type_scat_dispersion_imag
_atom_type_scat_source
C C 0.0033 0.0016 'International Tables Vol C Tables 4.2.6.8 and 6.1.1.4'
H H 0.0000 0.0000 'International Tables Vol C Tables 4.2.6.8 and 6.1.1.4'
N N 0.0061 0.0033 'International Tables Vol C Tables 4.2.6.8 and 6.1.1.4'
O O 0.0106 0.0060 'International Tables Vol C Tables 4.2.6.8 and 6.1.1.4'
Zn Zn 0.2839 1.4301 'International Tables Vol C Tables 4.2.6.8 and 6.1.1.4'

loop_
_geom_angle_atom_site_label_1
_geom_angle_atom_site_label_2
_geom_angle_atom_site_label_3
_geom_angle
_geom_angle_site_symmetry_1
_geom_angle_site_symmetry_3
C4 Zn1 O1 133.54(7) . .
C4 Zn1 N1 124.08(7) . .
O1 Zn1 N1 92.16(6) . .
C4 Zn1 O1 111.06(7) . 2_765
O1 Zn1 O1 82.16(5) . 2_765
N1 Zn1 O1 104.42(6) . 2_765
C4 Zn1 Zn1 133.34(6) . 2_765
O1 Zn1 Zn1 43.07(4) . 2_765
N1 Zn1 Zn1 101.28(4) . 2_765
O1 Zn1 Zn1 39.09(3) 2_765 2_765
C3 O1 Zn1 124.40(11) . .
C3 O1 Zn1 112.70(10) . 2_765
Zn1 O1 Zn1 97.84(5) . 2_765
C9 N1 C1 119.06(16) . .
C9 N1 Zn1 116.90(13) . .
C1 N1 Zn1 123.65(12) . .
C15 C10 C11 118.43(18) . .
C15 C10 C3 122.59(18) . .
C11 C10 C3 118.93(17) . .
O1 C3 C2 124.93(16) . .
O1 C3 C10 114.05(15) . .
C2 C3 C10 121.02(16) . .
C3 C2 C1 129.10(17) . .
C3 C2 H2 115.4 . .
C1 C2 H2 115.4 . .
C5 C4 Zn1 115.79(14) . .
C5 C4 H4A 108.3 . .
Zn1 C4 H4A 108.3 . .
C5 C4 H4B 108.3 . .
Zn1 C4 H4B 108.3 . .
H4A C4 H4B 107.4 . .
C4 C5 H5A 109.5 . .
C4 C5 H5B 109.5 . .
H5A C5 H5B 109.5 . .
C4 C5 H5C 109.5 . .
H5A C5 H5C 109.5 . .
H5B C5 H5C 109.5 . .
C14 C15 C10 120.5(2) . .
C14 C15 H15 119.8 . .
C10 C15 H15 119.8 . .
C13 C14 C15 120.3(2) . .
C13 C14 H14 119.8 . .
C15 C14 H14 119.8 . .
C12 C13 C14 119.9(2) . .
C12 C13 H13 120.1 . .
C14 C13 H13 120.1 . .
C13 C12 C11 120.2(2) . .
C13 C12 H12 119.9 . .
C11 C12 H12 119.9 . .
C12 C11 C10 120.8(2) . .
C12 C11 H11 119.6 . .
C10 C11 H11 119.6 . .
N1 C1 C6 119.15(17) . .
N1 C1 C2 121.81(16) . .
C6 C1 C2 119.04(17) . .
N1 C9 C8 123.8(2) . .
N1 C9 H9 118.1 . .
C8 C9 H9 118.1 . .
C9 C8 C7 117.84(19) . .
C9 C8 H8 121.1 . .
C7 C8 H8 121.1 . .
C6 C7 C8 119.31(19) . .
C6 C7 H7 120.3 . .
C8 C7 H7 120.3 . .
C7 C6 C1 120.84(19) . .
C7 C6 H6 119.6 . .
C1 C6 H6 119.6 . .
C29 Zn2 O2 134.07(7) . .
C29 Zn2 N2 123.01(8) . .
O2 Zn2 N2 91.76(6) . .
C29 Zn2 O2 112.69(7) . 2_666
O2 Zn2 O2 82.06(5) . 2_666
N2 Zn2 O2 104.06(6) . 2_666
C29 Zn2 Zn2 135.21(6) . 2_666
O2 Zn2 Zn2 42.64(4) . 2_666
N2 Zn2 Zn2 100.71(4) . 2_666
O2 Zn2 Zn2 39.42(3) 2_666 2_666
C22 O2 Zn2 124.03(11) . .
C22 O2 Zn2 114.72(11) . 2_666
Zn2 O2 Zn2 97.94(5) . 2_666
C28 N2 C24 119.31(17) . .
C28 N2 Zn2 117.49(13) . .
C24 N2 Zn2 122.80(12) . .
C21 C16 C17 118.09(19) . .
C21 C16 C22 119.51(17) . .
C17 C16 C22 122.38(19) . .
C18 C17 C16 120.4(2) . .
C18 C17 H17 119.8 . .
C16 C17 H17 119.8 . .
C19 C18 C17 120.6(2) . .
C19 C18 H18 119.7 . .
C17 C18 H18 119.7 . .
C20 C19 C18 119.7(2) . .
C20 C19 H19 120.2 . .
C18 C19 H19 120.2 . .
C19 C20 C21 120.1(2) . .
C19 C20 H20 120.0 . .
C21 C20 H20 120.0 . .
C20 C21 C16 121.1(2) . .
C20 C21 H21 119.5 . .
C16 C21 H21 119.5 . .
O2 C22 C23 124.81(17) . .
O2 C22 C16 114.11(16) . .
C23 C22 C16 121.08(17) . .
C22 C23 C24 128.87(17) . .
C22 C23 H23 115.6 . .
C24 C23 H23 115.6 . .
N2 C24 C25 119.05(18) . .
N2 C24 C23 122.08(16) . .
C25 C24 C23 118.85(18) . .
C26 C25 C24 120.9(2) . .
C26 C25 H25 119.6 . .
C24 C25 H25 119.6 . .
C25 C26 C27 119.07(19) . .
C25 C26 H26 120.5 . .
C27 C26 H26 120.5 . .
C28 C27 C26 118.1(2) . .
C28 C27 H27 120.9 . .
C26 C27 H27 120.9 . .
N2 C28 C27 123.5(2) . .
N2 C28 H28 118.3 . .
C27 C28 H28 118.3 . .
C30 C29 Zn2 114.78(14) . .
C30 C29 H29A 108.6 . .
Zn2 C29 H29A 108.6 . .
C30 C29 H29B 108.6 . .
Zn2 C29 H29B 108.6 . .
H29A C29 H29B 107.5 . .
C29 C30 H30A 109.5 . .
C29 C30 H30B 109.5 . .
H30A C30 H30B 109.5 . .
C29 C30 H30C 109.5 . .
H30A C30 H30C 109.5 . .
H30B C30 H30C 109.5 . .

loop_
_geom_bond_atom_site_label_1
_geom_bond_atom_site_label_2
_geom_bond_distance
_geom_bond_site_symmetry_2
Zn1 C4 1.9714(18) .
Zn1 O1 1.9935(12) .
Zn1 N1 2.0426(15) .
Zn1 O1 2.1590(13) 2_765
Zn1 Zn1 3.1319(4) 2_765
O1 C3 1.332(2) .
O1 Zn1 2.1590(13) 2_765
N1 C9 1.343(2) .
N1 C1 1.358(2) .
C10 C15 1.392(3) .
C10 C11 1.396(3) .
C10 C3 1.492(2) .
C3 C2 1.359(3) .
C2 C1 1.445(2) .
C2 H2 0.9300 .
C4 C5 1.535(3) .
C4 H4A 0.9700 .
C4 H4B 0.9700 .
C5 H5A 0.9600 .
C5 H5B 0.9600 .
C5 H5C 0.9600 .
C15 C14 1.389(3) .
C15 H15 0.9300 .
C14 C13 1.383(4) .
C14 H14 0.9300 .
C13 C12 1.376(3) .
C13 H13 0.9300 .
C12 C11 1.389(3) .
C12 H12 0.9300 .
C11 H11 0.9300 .
C1 C6 1.411(3) .
C9 C8 1.377(3) .
C9 H9 0.9300 .
C8 C7 1.385(3) .
C8 H8 0.9300 .
C7 C6 1.368(3) .
C7 H7 0.9300 .
C6 H6 0.9300 .
Zn2 C29 1.9719(19) .
Zn2 O2 2.0005(12) .
Zn2 N2 2.0521(16) .
Zn2 O2 2.1339(13) 2_666
Zn2 Zn2 3.1200(4) 2_666
O2 C22 1.331(2) .
O2 Zn2 2.1339(13) 2_666
N2 C28 1.345(2) .
N2 C24 1.356(2) .
C16 C21 1.392(3) .
C16 C17 1.396(3) .
C16 C22 1.493(2) .
C17 C18 1.387(3) .
C17 H17 0.9300 .
C18 C19 1.378(4) .
C18 H18 0.9300 .
C19 C20 1.376(4) .
C19 H19 0.9300 .
C20 C21 1.387(3) .
C20 H20 0.9300 .
C21 H21 0.9300 .
C22 C23 1.362(3) .
C23 C24 1.445(3) .
C23 H23 0.9300 .
C24 C25 1.412(3) .
C25 C26 1.368(3) .
C25 H25 0.9300 .
C26 C27 1.388(3) .
C26 H26 0.9300 .
C27 C28 1.375(3) .
C27 H27 0.9300 .
C28 H28 0.9300 .
C29 C30 1.535(3) .
C29 H29A 0.9700 .
C29 H29B 0.9700 .
C30 H30A 0.9600 .
C30 H30B 0.9600 .
C30 H30C 0.9600 .

loop_
_geom_torsion_atom_site_label_1
_geom_torsion_atom_site_label_2
_geom_torsion_atom_site_label_3
_geom_torsion_atom_site_label_4
_geom_torsion
_geom_torsion_site_symmetry_1
Zn1 O1 C3 C2 -13.0(2) .
Zn1 O1 C3 C2 104.77(18) 2_765
Zn1 O1 C3 C10 167.23(11) .
Zn1 O1 C3 C10 -75.03(16) 2_765
C15 C10 C3 O1 154.06(18) .
C11 C10 C3 O1 -23.3(2) .
C15 C10 C3 C2 -25.7(3) .
C11 C10 C3 C2 156.87(18) .
O1 C3 C2 C1 -4.5(3) .
C10 C3 C2 C1 175.26(18) .
C11 C10 C15 C14 -0.5(3) .
C3 C10 C15 C14 -177.9(2) .
C10 C15 C14 C13 0.2(4) .
C15 C14 C13 C12 -0.1(4) .
C14 C13 C12 C11 0.4(4) .
C13 C12 C11 C10 -0.8(4) .
C15 C10 C11 C12 0.9(3) .
C3 C10 C11 C12 178.35(19) .
C9 N1 C1 C6 1.6(3) .
Zn1 N1 C1 C6 -170.97(14) .
C9 N1 C1 C2 -178.40(17) .
Zn1 N1 C1 C2 9.1(2) .
C3 C2 C1 N1 6.4(3) .
C3 C2 C1 C6 -173.59(19) .
C1 N1 C9 C8 -0.8(3) .
Zn1 N1 C9 C8 172.20(18) .
N1 C9 C8 C7 -0.1(3) .
C9 C8 C7 C6 0.3(3) .
C8 C7 C6 C1 0.5(3) .
N1 C1 C6 C7 -1.4(3) .
C2 C1 C6 C7 178.54(19) .
C21 C16 C17 C18 0.1(4) .
C22 C16 C17 C18 178.2(2) .
C16 C17 C18 C19 -0.2(4) .
C17 C18 C19 C20 0.5(4) .
C18 C19 C20 C21 -0.6(4) .
C19 C20 C21 C16 0.5(4) .
C17 C16 C21 C20 -0.3(3) .
C22 C16 C21 C20 -178.44(19) .
Zn2 O2 C22 C23 13.0(2) .
Zn2 O2 C22 C23 -106.63(18) 2_666
Zn2 O2 C22 C16 -167.74(12) .
Zn2 O2 C22 C16 72.64(17) 2_666
C21 C16 C22 O2 24.5(2) .
C17 C16 C22 O2 -153.62(19) .
C21 C16 C22 C23 -156.22(19) .
C17 C16 C22 C23 25.7(3) .
O2 C22 C23 C24 7.9(3) .
C16 C22 C23 C24 -171.36(18) .
C28 N2 C24 C25 -2.4(3) .
Zn2 N2 C24 C25 170.08(13) .
C28 N2 C24 C23 175.91(18) .
Zn2 N2 C24 C23 -11.6(2) .
C22 C23 C24 N2 -8.2(3) .
C22 C23 C24 C25 170.12(19) .
N2 C24 C25 C26 2.3(3) .
C23 C24 C25 C26 -176.08(19) .
C24 C25 C26 C27 -0.5(3) .
C25 C26 C27 C28 -1.2(3) .
C24 N2 C28 C27 0.8(3) .
Zn2 N2 C28 C27 -172.15(16) .
C26 C27 C28 N2 1.1(3) .
